data_8102541
loop_
_publ_author_name
'Ying-Yin Jiang'
'Dao-Cheng Xia'
'Jian-Fang Ma'

_publ_section_title
;
 Crystal structure of
 [m-13,27-di-tert-butyl-3,6,9,17,20,23-hexaazatricyclo[23,3,1,111,15]triaconta-1(28),11,13,15
 (30),25,26-hexaene-29,30-diolato-[k5N3,N6,N9,O29,O30:k5N17,N20,N23,O29,O30]bis(thiocyanato-kN)nickel(II)
 --- methanol (1:0.5), Ni2(C32H52N6O2)(NCS)2 &#x00B7; 0.5CH3OH
;
_journal_issue 4
_journal_name_full 'Zeitschrift f\"ur Kristallographie - New Crystal Structures'
_journal_page_first 693
_journal_volume 224
_journal_year 2009
_chemical_formula_moiety 'C34 H52 N8 Ni2 O2 S2, 0.5(C H4 O)'
_chemical_formula_sum 'C34.5 H54 N8 Ni2 O2.5 S2'
_chemical_formula_weight 802.40
_chemical_melting_point ?
_chemical_name_common
;
Crystal structure of
 [\m-13,27-ditertbutyl-3,6,9,17,20,23-hexaazatricyclo
 [23,3,1,111,15]triaconta-1(28),11,13,15
 (30),25,26-hexaene-29,30-diolato[\k5N3,N6,N9,O29,O30
 :\k5N17,N20,N23,O29,O30]bis(thiocyanato-\kN)nickel(II)
;
_chemical_name_systematic
;
  Crystal structure of [\m-13,27-ditertbutyl-3,6,9,17,20,23-hexaazatricyclo
 [23,3,1,111,15]triaconta-1(28),11,13,15
 (30),25,26-hexaene-29,30-diolato[\k5N3,N6,N9,O29,O30
 :\k5N17,N20,N23,O29,O30]bis(thiocyanato-\kN)nickel(II)
;
_space_group_IT_number 2
_symmetry_cell_setting triclinic
_symmetry_space_group_name_Hall '-P 1'
_symmetry_space_group_name_H-M 'P -1'
_atom_sites_solution_hydrogens geom
_atom_sites_solution_primary direct
_atom_sites_solution_secondary difmap
_audit_creation_method SHELXL-97
_audit_update_record
;
2009-08-26 # Formatted by publCIF
;
_cell_angle_alpha 77.422(9)
_cell_angle_beta 79.470(9)
_cell_angle_gamma 81.725(9)
_cell_formula_units_Z 1
_cell_length_a 8.5140(10)
_cell_length_b 10.4120(11)
_cell_length_c 12.5710(14)
_cell_measurement_reflns_used 4890
_cell_measurement_temperature 293(2)
_cell_measurement_theta_max 29.110
_cell_measurement_theta_min 3.09
_cell_volume 1063.0(2)
_computing_cell_refinement CrysAlis
_computing_data_collection 'CrysAlis [4]'
_computing_data_reduction CrysAlis
_computing_structure_refinement 'SHELXL-97 (Sheldrick, 1997)'
_computing_structure_solution 'SHELXS-97 [5]'
_diffrn_ambient_temperature 293(2)
_diffrn_detector_area_resol_mean 10.0
_diffrn_measured_fraction_theta_full 0.992
_diffrn_measured_fraction_theta_max 0.855
_diffrn_measurement_device_type 'Oxford Diffraction Gemini R Ultra'
_diffrn_measurement_method '\w scan'
_diffrn_radiation_monochromator graphite
_diffrn_radiation_source 'fine-focus sealed tube'
_diffrn_radiation_type MoK\a
_diffrn_radiation_wavelength 0.71069
_diffrn_reflns_av_R_equivalents 0.0260
_diffrn_reflns_av_sigmaI/netI 0.0419
_diffrn_reflns_limit_h_max 11
_diffrn_reflns_limit_h_min -11
_diffrn_reflns_limit_k_max 14
_diffrn_reflns_limit_k_min -12
_diffrn_reflns_limit_l_max 16
_diffrn_reflns_limit_l_min -16
_diffrn_reflns_number 9726
_diffrn_reflns_theta_full 25.00
_diffrn_reflns_theta_max 29.11
_diffrn_reflns_theta_min 4.46
_exptl_absorpt_coefficient_mu 1.023
_exptl_absorpt_correction_T_max 0.880
_exptl_absorpt_correction_T_min 0.829
_exptl_absorpt_correction_type empirical
_exptl_absorpt_process_details 'Oxford Diffraction: CrysAlis [4].'
_exptl_crystal_colour blue
_exptl_crystal_density_diffrn 1.253
_exptl_crystal_density_method 'not measured'
_exptl_crystal_description block
_exptl_crystal_F_000 425
_exptl_crystal_size_max 0.18
_exptl_crystal_size_mid 0.15
_exptl_crystal_size_min 0.12
_refine_diff_density_max 0.869
_refine_diff_density_min -0.594
_refine_diff_density_rms 0.094
_refine_ls_extinction_method none
_refine_ls_goodness_of_fit_ref 1.104
_refine_ls_hydrogen_treatment constr
_refine_ls_matrix_type full
_refine_ls_number_parameters 255
_refine_ls_number_reflns 4890
_refine_ls_number_restraints 465
_refine_ls_restrained_S_all 1.121
_refine_ls_R_factor_all 0.0709
_refine_ls_R_factor_gt 0.0516
_refine_ls_shift/su_max 0.001
_refine_ls_shift/su_mean 0.000
_refine_ls_structure_factor_coef Fsqd
_refine_ls_weighting_details 'calc w=1/[\s^2^(Fo^2^)+(0.1148P)^2^+0.0000P] where P=(Fo^2^+2Fc^2^)/3'
_refine_ls_weighting_scheme calc
_refine_ls_wR_factor_gt 0.1634
_refine_ls_wR_factor_ref 0.1753
_reflns_number_gt 3712
_reflns_number_total 4890
_reflns_threshold_expression >2sigma(I)
_cod_data_source_file 1267-2753.cff
_cod_data_source_block p-1
_cod_depositor_comments
;
The following automatic conversions were performed:
'_symmetry_cell_setting' value 'Triclinic' changed to 'triclinic'
according to '/home/saulius/struct/CIF-dictionaries/cif_core.dic'
dictionary named 'cif_core.dic' version 2.4.1 from 2010-06-29.

Automatic conversion script
Id: cif_fix_enum 1555 2011-01-17 13:19:09Z saulius 

The following automatic conversions were performed:

'_chemical_melting_point' value 'not measured' was changed to '?' -
the value is undefined or not given.

Automatic conversion script
Id: cif_fix_values 1569 2011-02-09 13:29:24Z adriana 
;
_cod_original_sg_symbol_Hall '-P 1 '
_cod_original_sg_symbol_H-M p-1
_cod_original_formula_sum 'C34.50 H54 N8 Ni2 O2.50 S2'
_cod_database_code 8102541

loop_
_symmetry_equiv_pos_as_xyz
'x, y, z'
'-x, -y, -z'

loop_
_atom_site_label
_atom_site_type_symbol
_atom_site_fract_x
_atom_site_fract_y
_atom_site_fract_z
_atom_site_U_iso_or_equiv
_atom_site_adp_type
_atom_site_occupancy
_atom_site_symmetry_multiplicity
_atom_site_calc_flag
_atom_site_refinement_flags
_atom_site_disorder_assembly
_atom_site_disorder_group
Ni1 Ni 1.16697(4) 0.41454(4) -0.50589(3) 0.02948(17) Uani 1 1 d . . .
S1 S 1.34637(12) 0.81917(10) -0.46244(10) 0.0558(3) Uani 1 1 d . . .
C1 C 0.9873(9) 0.1588(7) 0.1195(5) 0.1035(18) Uani 0.683(13) 1 d PU A 1
H1A H 1.0865 0.1967 0.0911 0.155 Uiso 0.683(13) 1 calc PR A 1
H1B H 0.9921 0.0764 0.0959 0.155 Uiso 0.683(13) 1 calc PR A 1
H1C H 0.9703 0.1434 0.1986 0.155 Uiso 0.683(13) 1 calc PR A 1
C2 C 0.8477(14) 0.3721(8) 0.1330(6) 0.076(2) Uani 0.683(13) 1 d PU A 1
H2A H 0.9523 0.4026 0.1162 0.114 Uiso 0.683(13) 1 calc PR A 1
H2B H 0.8198 0.3445 0.2114 0.114 Uiso 0.683(13) 1 calc PR A 1
H2C H 0.7700 0.4426 0.1064 0.114 Uiso 0.683(13) 1 calc PR A 1
C4 C 0.6866(13) 0.2043(13) 0.1139(8) 0.085(2) Uani 0.683(13) 1 d PU A 1
H4A H 0.6064 0.2696 0.0836 0.127 Uiso 0.683(13) 1 calc PR A 1
H4B H 0.6631 0.1883 0.1930 0.127 Uiso 0.683(13) 1 calc PR A 1
H4C H 0.6864 0.1235 0.0889 0.127 Uiso 0.683(13) 1 calc PR A 1
C1' C 0.9873(9) 0.1588(7) 0.1195(5) 0.1035(18) Uani 0.317(13) 1 d PU A 2
H1'1 H 1.0869 0.1952 0.0888 0.155 Uiso 0.317(13) 1 calc PR A 2
H1'2 H 0.9896 0.0753 0.0983 0.155 Uiso 0.317(13) 1 calc PR A 2
H1'3 H 0.9724 0.1461 0.1985 0.155 Uiso 0.317(13) 1 calc PR A 2
C2' C 0.737(3) 0.3638(19) 0.1206(12) 0.093(4) Uani 0.317(13) 1 d PDU A 2
H2'1 H 0.6577 0.3978 0.0729 0.140 Uiso 0.317(13) 1 calc PRD A 2
H2'2 H 0.7971 0.4336 0.1234 0.140 Uiso 0.317(13) 1 calc PR A 2
H2'3 H 0.6836 0.3296 0.1935 0.140 Uiso 0.317(13) 1 calc PR A 2
C4' C 0.720(3) 0.147(2) 0.0974(18) 0.079(4) Uani 0.317(13) 1 d PU A 2
H4'1 H 0.6204 0.1907 0.0760 0.118 Uiso 0.317(13) 1 calc PR A 2
H4'2 H 0.7026 0.1061 0.1743 0.118 Uiso 0.317(13) 1 calc PR A 2
H4'3 H 0.7610 0.0798 0.0545 0.118 Uiso 0.317(13) 1 calc PR A 2
C3 C 0.8492(5) 0.2536(4) 0.0764(3) 0.0540(10) Uani 1 1 d DU . .
C5 C 0.8832(5) 0.3033(4) -0.0488(3) 0.0437(8) Uani 1 1 d U A .
C6 C 0.7634(4) 0.3734(4) -0.1073(3) 0.0422(8) Uani 1 1 d U . .
H6 H 0.6605 0.3874 -0.0685 0.051 Uiso 1 1 calc RD A .
C7 C 1.0353(4) 0.2912(4) -0.1100(3) 0.0411(7) Uani 1 1 d U . .
H7 H 1.1192 0.2453 -0.0744 0.049 Uiso 1 1 calc R A .
C8 C 1.0686(4) 0.3445(3) -0.2225(3) 0.0359(7) Uani 1 1 d U A .
C9 C 0.9444(4) 0.4112(3) -0.2811(3) 0.0338(7) Uani 1 1 d U . .
C10 C 0.7889(4) 0.4239(3) -0.2212(3) 0.0370(7) Uani 1 1 d U A .
C11 C 1.2410(4) 0.3389(4) -0.2767(3) 0.0412(8) Uani 1 1 d U . .
H11A H 1.2732 0.4277 -0.2945 0.049 Uiso 1 1 calc R A .
H11B H 1.3068 0.2856 -0.2244 0.049 Uiso 1 1 calc R . .
C12 C 0.6425(4) 0.4922(4) -0.2737(3) 0.0439(8) Uani 1 1 d U . .
H12A H 0.6092 0.4331 -0.3133 0.053 Uiso 1 1 calc R A .
H12B H 0.5545 0.5097 -0.2160 0.053 Uiso 1 1 calc R . .
C13 C 1.2292(5) 0.1501(4) -0.3630(3) 0.0509(9) Uani 1 1 d U . .
H13A H 1.2131 0.1121 -0.2847 0.061 Uiso 1 1 calc R A .
H13B H 1.3158 0.0954 -0.3989 0.061 Uiso 1 1 calc R . .
C14 C 1.0761(5) 0.1494(4) -0.4093(3) 0.0500(9) Uani 1 1 d U A .
H14A H 1.0641 0.0599 -0.4148 0.060 Uiso 1 1 calc R . .
H14B H 0.9836 0.1805 -0.3603 0.060 Uiso 1 1 calc R . .
C15 C 0.7440(5) 0.7124(4) -0.3026(3) 0.0490(9) Uani 1 1 d U . .
H15A H 0.8313 0.6660 -0.2645 0.059 Uiso 1 1 calc R A .
H15B H 0.6621 0.7493 -0.2497 0.059 Uiso 1 1 calc R . .
C16 C 0.8059(5) 0.8229(4) -0.3956(3) 0.0497(9) Uani 1 1 d U . .
H16A H 0.7164 0.8766 -0.4271 0.060 Uiso 1 1 calc R . .
H16B H 0.8620 0.8794 -0.3670 0.060 Uiso 1 1 calc R . .
C17 C 1.3083(4) 0.6740(3) -0.4782(3) 0.0346(7) Uani 1 1 d . A .
C18 C 1.567(2) 0.081(2) -0.2638(16) 0.087(6) Uani 0.25 1 d PDU . .
H18A H 1.4706 0.0378 -0.2405 0.130 Uiso 0.25 1 calc PR . .
H18B H 1.6425 0.0320 -0.3110 0.130 Uiso 0.25 1 calc PR . .
H18C H 1.5421 0.1691 -0.3034 0.130 Uiso 0.25 1 calc PR . .
N1 N 1.2748(3) 0.2833(3) -0.3794(2) 0.0377(6) Uani 1 1 d . A .
H1' H 1.3744 0.2849 -0.4011 0.045 Uiso 1 1 d R . .
N2 N 1.0848(3) 0.2362(3) -0.5193(3) 0.0403(7) Uani 1 1 d . . .
H2' H 0.9894 0.2548 -0.5387 0.048 Uiso 1 1 d R A .
N3 N 0.6756(3) 0.6196(3) -0.3517(2) 0.0375(6) Uani 1 1 d . . .
H3' H 0.5963 0.6607 -0.3768 0.045 Uiso 1 1 d R . .
N4 N 1.2799(4) 0.5740(3) -0.4893(3) 0.0453(7) Uani 1 1 d . . .
O1 O 0.9761(3) 0.4622(2) -0.38988(18) 0.0342(5) Uani 1 1 d . . .
O2 O 1.6301(17) 0.0855(13) -0.1768(15) 0.088(5) Uani 0.25 1 d PD . .
H2 H 1.5594 0.0826 -0.1227 0.132 Uiso 0.25 1 calc PR . .

loop_
_atom_site_aniso_label
_atom_site_aniso_U_11
_atom_site_aniso_U_22
_atom_site_aniso_U_33
_atom_site_aniso_U_23
_atom_site_aniso_U_13
_atom_site_aniso_U_12
Ni1 0.0275(2) 0.0263(3) 0.0314(3) -0.00309(16) -0.00259(16) 0.00106(15)
S1 0.0515(6) 0.0359(5) 0.0838(8) -0.0172(5) -0.0166(5) -0.0011(4)
C1 0.121(4) 0.105(4) 0.057(3) 0.015(3) -0.001(3) 0.013(3)
C2 0.113(5) 0.078(4) 0.037(3) -0.015(3) -0.006(4) -0.013(4)
C4 0.088(5) 0.104(6) 0.050(4) 0.004(4) 0.005(4) -0.021(4)
C1' 0.121(4) 0.105(4) 0.057(3) 0.015(3) -0.001(3) 0.013(3)
C2' 0.110(7) 0.087(6) 0.061(6) 0.000(6) 0.009(6) 0.008(6)
C4' 0.092(6) 0.074(6) 0.053(6) 0.003(6) 0.008(6) -0.002(6)
C3 0.065(2) 0.058(2) 0.0324(18) -0.0006(16) -0.0013(17) -0.0052(18)
C5 0.0522(18) 0.0435(18) 0.0317(16) -0.0030(13) -0.0030(14) -0.0044(15)
C6 0.0420(16) 0.0425(18) 0.0364(16) -0.0057(14) 0.0048(14) -0.0029(14)
C7 0.0476(16) 0.0396(17) 0.0341(15) -0.0036(13) -0.0098(14) 0.0000(14)
C8 0.0381(15) 0.0333(16) 0.0341(15) -0.0039(13) -0.0045(13) -0.0021(13)
C9 0.0374(14) 0.0306(15) 0.0308(15) -0.0048(12) -0.0025(12) -0.0004(12)
C10 0.0365(15) 0.0353(16) 0.0350(16) -0.0045(13) 0.0003(13) -0.0014(13)
C11 0.0384(15) 0.0488(19) 0.0347(16) -0.0029(14) -0.0113(14) -0.0006(14)
C12 0.0324(15) 0.052(2) 0.0393(18) -0.0019(15) 0.0034(14) 0.0006(14)
C13 0.061(2) 0.0353(18) 0.0447(19) 0.0037(15) -0.0023(17) 0.0096(16)
C14 0.0509(19) 0.0341(18) 0.059(2) -0.0050(16) 0.0047(17) -0.0092(15)
C15 0.059(2) 0.045(2) 0.0427(19) -0.0170(16) -0.0063(16) 0.0080(16)
C16 0.059(2) 0.038(2) 0.055(2) -0.0182(17) -0.0111(19) 0.0027(17)
C17 0.0265(14) 0.0335(18) 0.0398(18) -0.0027(14) -0.0036(13) 0.0003(13)
C18 0.066(9) 0.091(11) 0.078(10) 0.004(9) 0.015(9) 0.014(9)
N1 0.0294(13) 0.0390(16) 0.0377(15) -0.0002(12) -0.0024(12) 0.0041(11)
N2 0.0328(14) 0.0327(15) 0.0572(19) -0.0116(13) -0.0101(13) -0.0009(11)
N3 0.0289(13) 0.0392(16) 0.0389(15) -0.0047(12) -0.0022(12) 0.0059(11)
N4 0.0413(15) 0.0395(18) 0.054(2) -0.0067(14) -0.0035(14) -0.0097(13)
O1 0.0298(10) 0.0375(13) 0.0277(11) -0.0001(9) 0.0005(9) 0.0050(9)
O2 0.069(8) 0.055(8) 0.148(15) -0.003(9) -0.051(10) -0.014(7)

loop_
_atom_type_symbol
_atom_type_description
_atom_type_scat_dispersion_real
_atom_type_scat_dispersion_imag
_atom_type_scat_source
C C 0.0033 0.0016 'International Tables Vol C Tables 4.2.6.8 and 6.1.1.4'
H H 0.0000 0.0000 'International Tables Vol C Tables 4.2.6.8 and 6.1.1.4'
N N 0.0061 0.0033 'International Tables Vol C Tables 4.2.6.8 and 6.1.1.4'
O O 0.0106 0.0060 'International Tables Vol C Tables 4.2.6.8 and 6.1.1.4'
Ni Ni 0.3393 1.1124 'International Tables Vol C Tables 4.2.6.8 and 6.1.1.4'
S S 0.1246 0.1234 'International Tables Vol C Tables 4.2.6.8 and 6.1.1.4'

loop_
_geom_angle_atom_site_label_1
_geom_angle_atom_site_label_2
_geom_angle_atom_site_label_3
_geom_angle
_geom_angle_site_symmetry_1
_geom_angle_site_symmetry_3
_geom_angle_publ_flag
O1 Ni1 O1 81.19(9) . 2_764 ?
O1 Ni1 N3 167.28(10) . 2_764 ?
O1 Ni1 N3 86.76(10) 2_764 2_764 ?
O1 Ni1 N4 90.12(11) . . ?
O1 Ni1 N4 91.59(11) 2_764 . ?
N3 Ni1 N4 94.31(12) 2_764 . ?
O1 Ni1 N1 89.42(10) . . ?
O1 Ni1 N1 169.75(10) 2_764 . ?
N3 Ni1 N1 102.27(10) 2_764 . ?
N4 Ni1 N1 92.56(12) . . ?
O1 Ni1 N2 95.15(10) . . ?
O1 Ni1 N2 95.56(11) 2_764 . ?
N3 Ni1 N2 81.90(12) 2_764 . ?
N4 Ni1 N2 171.68(11) . . ?
N1 Ni1 N2 81.09(12) . . ?
C3 C1 H1A 109.5 . . ?
C3 C1 H1B 109.5 . . ?
H1A C1 H1B 109.5 . . ?
C3 C1 H1C 109.5 . . ?
H1A C1 H1C 109.5 . . ?
H1B C1 H1C 109.5 . . ?
C3 C2 H2A 109.5 . . ?
C3 C2 H2B 109.5 . . ?
H2A C2 H2B 109.5 . . ?
C3 C2 H2C 109.5 . . ?
H2A C2 H2C 109.5 . . ?
H2B C2 H2C 109.5 . . ?
C3 C4 H4A 109.5 . . ?
C3 C4 H4B 109.5 . . ?
H4A C4 H4B 109.5 . . ?
C3 C4 H4C 109.5 . . ?
H4A C4 H4C 109.5 . . ?
H4B C4 H4C 109.5 . . ?
C3 C2' H2'1 109.5 . . ?
C3 C2' H2'2 109.5 . . ?
H2'1 C2' H2'2 109.5 . . ?
C3 C2' H2'3 109.5 . . ?
H2'1 C2' H2'3 109.5 . . ?
H2'2 C2' H2'3 109.5 . . ?
C3 C4' H4'1 109.5 . . ?
C3 C4' H4'2 109.5 . . ?
H4'1 C4' H4'2 109.5 . . ?
C3 C4' H4'3 109.5 . . ?
H4'1 C4' H4'3 109.5 . . ?
H4'2 C4' H4'3 109.5 . . ?
C4 C3 C2' 72.8(10) . . ?
C4 C3 C1 114.6(6) . . ?
C2' C3 C1 133.3(8) . . ?
C4 C3 C5 112.5(5) . . ?
C2' C3 C5 105.1(7) . . ?
C1 C3 C5 112.3(4) . . ?
C4 C3 C2 106.4(6) . . ?
C2' C3 C2 38.2(9) . . ?
C1 C3 C2 102.1(5) . . ?
C5 C3 C2 108.0(4) . . ?
C4 C3 C4' 24.9(7) . . ?
C2' C3 C4' 97.7(12) . . ?
C1 C3 C4' 97.5(9) . . ?
C5 C3 C4' 106.3(8) . . ?
C2 C3 C4' 129.8(9) . . ?
C7 C5 C6 115.3(3) . . ?
C7 C5 C3 123.0(4) . . ?
C6 C5 C3 121.5(3) . . ?
C5 C6 C10 123.9(3) . . ?
C5 C6 H6 118.1 . . ?
C10 C6 H6 118.1 . . ?
C5 C7 C8 123.1(3) . . ?
C5 C7 H7 118.4 . . ?
C8 C7 H7 118.4 . . ?
C7 C8 C9 120.6(3) . . ?
C7 C8 C11 118.1(3) . . ?
C9 C8 C11 121.1(3) . . ?
O1 C9 C10 121.9(3) . . ?
O1 C9 C8 120.8(3) . . ?
C10 C9 C8 117.3(3) . . ?
C6 C10 C9 119.6(3) . . ?
C6 C10 C12 117.2(3) . . ?
C9 C10 C12 123.2(3) . . ?
N1 C11 C8 114.6(3) . . ?
N1 C11 H11A 108.6 . . ?
C8 C11 H11A 108.6 . . ?
N1 C11 H11B 108.6 . . ?
C8 C11 H11B 108.6 . . ?
H11A C11 H11B 107.6 . . ?
N3 C12 C10 112.5(3) . . ?
N3 C12 H12A 109.1 . . ?
C10 C12 H12A 109.1 . . ?
N3 C12 H12B 109.1 . . ?
C10 C12 H12B 109.1 . . ?
H12A C12 H12B 107.8 . . ?
N1 C13 C14 111.8(3) . . ?
N1 C13 H13A 109.2 . . ?
C14 C13 H13A 109.2 . . ?
N1 C13 H13B 109.2 . . ?
C14 C13 H13B 109.2 . . ?
H13A C13 H13B 107.9 . . ?
N2 C14 C13 109.3(3) . . ?
N2 C14 H14A 109.8 . . ?
C13 C14 H14A 109.8 . . ?
N2 C14 H14B 109.8 . . ?
C13 C14 H14B 109.8 . . ?
H14A C14 H14B 108.3 . . ?
N3 C15 C16 108.2(3) . . ?
N3 C15 H15A 110.1 . . ?
C16 C15 H15A 110.1 . . ?
N3 C15 H15B 110.1 . . ?
C16 C15 H15B 110.1 . . ?
H15A C15 H15B 108.4 . . ?
N2 C16 C15 109.0(3) 2_764 . ?
N2 C16 H16A 109.9 2_764 . ?
C15 C16 H16A 109.9 . . ?
N2 C16 H16B 109.9 2_764 . ?
C15 C16 H16B 109.9 . . ?
H16A C16 H16B 108.3 . . ?
N4 C17 S1 179.1(3) . . ?
O2 C18 H18A 109.5 . . ?
O2 C18 H18B 109.5 . . ?
H18A C18 H18B 109.5 . . ?
O2 C18 H18C 109.5 . . ?
H18A C18 H18C 109.5 . . ?
H18B C18 H18C 109.5 . . ?
C13 N1 C11 113.5(3) . . ?
C13 N1 Ni1 111.8(2) . . ?
C11 N1 Ni1 110.0(2) . . ?
C13 N1 H1' 111.2 . . ?
C11 N1 H1' 105.3 . . ?
Ni1 N1 H1' 104.5 . . ?
C16 N2 C14 112.7(3) 2_764 . ?
C16 N2 Ni1 109.7(2) 2_764 . ?
C14 N2 Ni1 106.8(2) . . ?
C16 N2 H2' 108.8 2_764 . ?
C14 N2 H2' 110.2 . . ?
Ni1 N2 H2' 108.7 . . ?
C15 N3 C12 113.6(3) . . ?
C15 N3 Ni1 108.3(2) . 2_764 ?
C12 N3 Ni1 111.1(2) . 2_764 ?
C15 N3 H3' 106.7 . . ?
C12 N3 H3' 113.8 . . ?
Ni1 N3 H3' 102.6 2_764 . ?
C17 N4 Ni1 165.2(3) . . ?
C9 O1 Ni1 129.86(18) . . ?
C9 O1 Ni1 130.58(19) . 2_764 ?
Ni1 O1 Ni1 98.81(9) . 2_764 ?
C18 O2 H2 109.5 . . ?

loop_
_geom_bond_atom_site_label_1
_geom_bond_atom_site_label_2
_geom_bond_distance
_geom_bond_site_symmetry_2
_geom_bond_publ_flag
Ni1 O1 2.057(2) . ?
Ni1 O1 2.061(2) 2_764 ?
Ni1 N3 2.095(3) 2_764 ?
Ni1 N4 2.099(3) . ?
Ni1 N1 2.113(3) . ?
Ni1 N2 2.126(3) . ?
S1 C17 1.650(4) . ?
C1 C3 1.522(7) . ?
C1 H1A 0.9600 . ?
C1 H1B 0.9600 . ?
C1 H1C 0.9600 . ?
C2 C3 1.551(8) . ?
C2 H2A 0.9600 . ?
C2 H2B 0.9600 . ?
C2 H2C 0.9600 . ?
C4 C3 1.504(11) . ?
C4 H4A 0.9600 . ?
C4 H4B 0.9600 . ?
C4 H4C 0.9600 . ?
C2' C3 1.521(14) . ?
C2' H2'1 0.9600 . ?
C2' H2'2 0.9600 . ?
C2' H2'3 0.9600 . ?
C4' C3 1.62(2) . ?
C4' H4'1 0.9600 . ?
C4' H4'2 0.9600 . ?
C4' H4'3 0.9600 . ?
C3 C5 1.533(5) . ?
C5 C7 1.384(5) . ?
C5 C6 1.392(5) . ?
C6 C10 1.402(5) . ?
C6 H6 0.9300 . ?
C7 C8 1.395(5) . ?
C7 H7 0.9300 . ?
C8 C9 1.413(4) . ?
C8 C11 1.500(5) . ?
C9 O1 1.347(4) . ?
C9 C10 1.402(5) . ?
C10 C12 1.529(5) . ?
C11 N1 1.492(4) . ?
C11 H11A 0.9700 . ?
C11 H11B 0.9700 . ?
C12 N3 1.497(5) . ?
C12 H12A 0.9700 . ?
C12 H12B 0.9700 . ?
C13 N1 1.455(5) . ?
C13 C14 1.523(6) . ?
C13 H13A 0.9700 . ?
C13 H13B 0.9700 . ?
C14 N2 1.475(5) . ?
C14 H14A 0.9700 . ?
C14 H14B 0.9700 . ?
C15 N3 1.486(5) . ?
C15 C16 1.527(6) . ?
C15 H15A 0.9700 . ?
C15 H15B 0.9700 . ?
C16 N2 1.464(5) 2_764 ?
C16 H16A 0.9700 . ?
C16 H16B 0.9700 . ?
C17 N4 1.145(5) . ?
C18 O2 1.315(16) . ?
C18 H18A 0.9600 . ?
C18 H18B 0.9600 . ?
C18 H18C 0.9600 . ?
N1 H1' 0.8436 . ?
N2 C16 1.464(5) 2_764 ?
N2 H2' 0.8741 . ?
N3 Ni1 2.095(3) 2_764 ?
N3 H3' 0.8209 . ?
O1 Ni1 2.061(2) 2_764 ?
O2 H2 0.8200 . ?

loop_
_geom_torsion_atom_site_label_1
_geom_torsion_atom_site_label_2
_geom_torsion_atom_site_label_3
_geom_torsion_atom_site_label_4
_geom_torsion
_geom_torsion_site_symmetry_1
_geom_torsion_site_symmetry_2
_geom_torsion_site_symmetry_3
_geom_torsion_site_symmetry_4
_geom_torsion_publ_flag
C4 C3 C5 C7 -146.7(6) . . . . ?
C2' C3 C5 C7 136.0(12) . . . . ?
C1 C3 C5 C7 -15.6(6) . . . . ?
C2 C3 C5 C7 96.2(6) . . . . ?
C4' C3 C5 C7 -121.1(9) . . . . ?
C4 C3 C5 C6 38.4(8) . . . . ?
C2' C3 C5 C6 -39.0(12) . . . . ?
C1 C3 C5 C6 169.4(4) . . . . ?
C2 C3 C5 C6 -78.8(6) . . . . ?
C4' C3 C5 C6 64.0(10) . . . . ?
C7 C5 C6 C10 3.0(5) . . . . ?
C3 C5 C6 C10 178.3(4) . . . . ?
C6 C5 C7 C8 -0.1(5) . . . . ?
C3 C5 C7 C8 -175.3(4) . . . . ?
C5 C7 C8 C9 -2.2(6) . . . . ?
C5 C7 C8 C11 172.8(4) . . . . ?
C7 C8 C9 O1 -179.7(3) . . . . ?
C11 C8 C9 O1 5.5(5) . . . . ?
C7 C8 C9 C10 1.5(5) . . . . ?
C11 C8 C9 C10 -173.3(3) . . . . ?
C5 C6 C10 C9 -3.6(6) . . . . ?
C5 C6 C10 C12 176.8(3) . . . . ?
O1 C9 C10 C6 -177.6(3) . . . . ?
C8 C9 C10 C6 1.2(5) . . . . ?
O1 C9 C10 C12 1.9(5) . . . . ?
C8 C9 C10 C12 -179.3(3) . . . . ?
C7 C8 C11 N1 129.3(3) . . . . ?
C9 C8 C11 N1 -55.7(5) . . . . ?
C6 C10 C12 N3 135.0(3) . . . . ?
C9 C10 C12 N3 -44.5(5) . . . . ?
N1 C13 C14 N2 44.7(4) . . . . ?
N3 C15 C16 N2 -53.2(4) . . . 2_764 ?
C14 C13 N1 C11 105.1(3) . . . . ?
C14 C13 N1 Ni1 -20.1(4) . . . . ?
C8 C11 N1 C13 -57.6(4) . . . . ?
C8 C11 N1 Ni1 68.5(3) . . . . ?
O1 Ni1 N1 C13 91.1(2) . . . . ?
O1 Ni1 N1 C13 67.4(6) 2_764 . . . ?
N3 Ni1 N1 C13 -83.8(2) 2_764 . . . ?
N4 Ni1 N1 C13 -178.8(2) . . . . ?
N2 Ni1 N1 C13 -4.2(2) . . . . ?
O1 Ni1 N1 C11 -35.9(2) . . . . ?
O1 Ni1 N1 C11 -59.6(6) 2_764 . . . ?
N3 Ni1 N1 C11 149.1(2) 2_764 . . . ?
N4 Ni1 N1 C11 54.2(2) . . . . ?
N2 Ni1 N1 C11 -131.2(2) . . . . ?
C13 C14 N2 C16 74.5(4) . . . 2_764 ?
C13 C14 N2 Ni1 -46.0(3) . . . . ?
O1 Ni1 N2 C16 176.7(2) . . . 2_764 ?
O1 Ni1 N2 C16 95.1(2) 2_764 . . 2_764 ?
N3 Ni1 N2 C16 9.2(2) 2_764 . . 2_764 ?
N4 Ni1 N2 C16 -54.1(9) . . . 2_764 ?
N1 Ni1 N2 C16 -94.7(2) . . . 2_764 ?
O1 Ni1 N2 C14 -60.9(2) . . . . ?
O1 Ni1 N2 C14 -142.5(2) 2_764 . . . ?
N3 Ni1 N2 C14 131.6(2) 2_764 . . . ?
N4 Ni1 N2 C14 68.3(9) . . . . ?
N1 Ni1 N2 C14 27.7(2) . . . . ?
C16 C15 N3 C12 167.7(3) . . . . ?
C16 C15 N3 Ni1 43.8(3) . . . 2_764 ?
C10 C12 N3 C15 -52.7(4) . . . . ?
C10 C12 N3 Ni1 69.6(3) . . . 2_764 ?
S1 C17 N4 Ni1 -12(23) . . . . ?
O1 Ni1 N4 C17 -37.7(12) . . . . ?
O1 Ni1 N4 C17 43.5(12) 2_764 . . . ?
N3 Ni1 N4 C17 130.4(12) 2_764 . . . ?
N1 Ni1 N4 C17 -127.1(12) . . . . ?
N2 Ni1 N4 C17 -167.1(11) . . . . ?
C10 C9 O1 Ni1 -159.5(2) . . . . ?
C8 C9 O1 Ni1 21.8(5) . . . . ?
C10 C9 O1 Ni1 8.4(5) . . . 2_764 ?
C8 C9 O1 Ni1 -170.4(2) . . . 2_764 ?
O1 Ni1 O1 C9 170.7(3) 2_764 . . . ?
N3 Ni1 O1 C9 151.8(4) 2_764 . . . ?
N4 Ni1 O1 C9 -97.7(3) . . . . ?
N1 Ni1 O1 C9 -5.1(3) . . . . ?
N2 Ni1 O1 C9 75.9(3) . . . . ?
O1 Ni1 O1 Ni1 0.0 2_764 . . 2_764 ?
N3 Ni1 O1 Ni1 -18.9(5) 2_764 . . 2_764 ?
N4 Ni1 O1 Ni1 91.59(12) . . . 2_764 ?
N1 Ni1 O1 Ni1 -175.85(11) . . . 2_764 ?
N2 Ni1 O1 Ni1 -94.85(11) . . . 2_764 ?
